data_1501976
loop_
_publ_author_name
'Chen, Xiang-Yu'
'Wen, Ming-Wei'
'Ye, Song'
'Wang, Zhi-Xiang'

_publ_section_title
;
 Unusual formal [4 + 2] cycloaddition of ethyl allenoate with
 arylidenoxindoles: synthesis of dihydropyran-fused indoles.
;
_journal_issue 5
_journal_name_full 'Organic letters'
_journal_page_first 1138
_journal_page_last 1141
_journal_paper_doi 10.1021/ol103165y
_journal_volume 13
_journal_year 2011
_chemical_formula_moiety 'C24 H23 N O5'
_chemical_formula_sum 'C24 H23 N O5'
_chemical_formula_weight 405.43
_chemical_name_systematic
; 
 ? 
;
_space_group_IT_number 14
_symmetry_cell_setting monoclinic
_symmetry_space_group_name_Hall '-P 2ybc'
_symmetry_space_group_name_H-M 'P 1 21/c 1'
_atom_sites_solution_hydrogens geom
_atom_sites_solution_primary direct
_atom_sites_solution_secondary difmap
_audit_creation_method SHELXL-97
_cell_angle_alpha 90.00
_cell_angle_beta 100.57(3)
_cell_angle_gamma 90.00
_cell_formula_units_Z 4
_cell_length_a 10.145(2)
_cell_length_b 9.4248(19)
_cell_length_c 21.513(4)
_cell_measurement_reflns_used 6103
_cell_measurement_temperature 173(2)
_cell_measurement_theta_max 27.4745
_cell_measurement_theta_min 1.9260
_cell_volume 2022.1(7)
_computing_cell_refinement 'CrystalClear (Rigaku Inc., 2008)'
_computing_data_collection 'CrystalClear (Rigaku Inc., 2008)'
_computing_data_reduction 'CrystalClear (Rigaku Inc., 2008)'
_computing_molecular_graphics
;
 Mercury: visualization and analysis of crystal structures, C. F. Macrae,
 P. R. Edgington, P. McCabe, E. Pidcock, G. P. Shields, R. Taylor,
 M. Towler and J. van de Streek, J. Appl. Cryst., 39, 453-457, 2006.
;
_computing_publication_material 'SHELX-97 (Sheldrick, 1997)'
_computing_structure_refinement 'SHELXL-97 (Sheldrick, 1997)'
_computing_structure_solution 'SHELXS-97 (Sheldrick, 1990)'
_diffrn_ambient_temperature 173(2)
_diffrn_detector_area_resol_mean 28.5714
_diffrn_measured_fraction_theta_full 0.976
_diffrn_measured_fraction_theta_max 0.976
_diffrn_measurement_device_type 'Saturn724+ CCD'
_diffrn_measurement_method '\w scans at fixed \c = 45\%'
_diffrn_radiation_monochromator graphite
_diffrn_radiation_source 'fine-focus sealed tube'
_diffrn_radiation_type MoK\a
_diffrn_radiation_wavelength 0.71073
_diffrn_reflns_av_R_equivalents 0.0307
_diffrn_reflns_av_sigmaI/netI 0.0386
_diffrn_reflns_limit_h_max 10
_diffrn_reflns_limit_h_min -12
_diffrn_reflns_limit_k_max 11
_diffrn_reflns_limit_k_min -6
_diffrn_reflns_limit_l_max 25
_diffrn_reflns_limit_l_min -23
_diffrn_reflns_number 6583
_diffrn_reflns_theta_full 25.00
_diffrn_reflns_theta_max 25.00
_diffrn_reflns_theta_min 1.93
_exptl_absorpt_coefficient_mu 0.093
_exptl_absorpt_correction_T_max 1.0000
_exptl_absorpt_correction_T_min 0.4860
_exptl_absorpt_correction_type multi-scan
_exptl_absorpt_process_details 'CrystalClear (Rigaku Inc., 2008)'
_exptl_crystal_colour Colorless
_exptl_crystal_density_diffrn 1.332
_exptl_crystal_density_method 'not measured'
_exptl_crystal_description block
_exptl_crystal_F_000 856
_exptl_crystal_size_max 0.60
_exptl_crystal_size_mid 0.50
_exptl_crystal_size_min 0.40
_refine_diff_density_max 0.312
_refine_diff_density_min -0.318
_refine_diff_density_rms 0.124
_refine_ls_extinction_method none
_refine_ls_goodness_of_fit_ref 1.211
_refine_ls_hydrogen_treatment constr
_refine_ls_matrix_type full
_refine_ls_number_parameters 271
_refine_ls_number_reflns 3479
_refine_ls_number_restraints 0
_refine_ls_restrained_S_all 1.211
_refine_ls_R_factor_all 0.0621
_refine_ls_R_factor_gt 0.0531
_refine_ls_shift/su_max 0.009
_refine_ls_shift/su_mean 0.002
_refine_ls_structure_factor_coef Fsqd
_refine_ls_weighting_details 'calc w=1/[\s^2^(Fo^2^)+(0.0637P)^2^+0.7843P] where P=(Fo^2^+2Fc^2^)/3'
_refine_ls_weighting_scheme calc
_refine_ls_wR_factor_gt 0.1374
_refine_ls_wR_factor_ref 0.1504
_reflns_number_gt 3235
_reflns_number_total 3479
_reflns_threshold_expression >2sigma(I)
_cod_data_source_file ol103165y_si_002.cif
_cod_data_source_block a
_cod_original_cell_volume 2022.0(7)
_cod_original_sg_symbol_H-M P2(1)/c
_cod_database_code 1501976

loop_
_symmetry_equiv_pos_as_xyz
'x, y, z'
'-x, y+1/2, -z+1/2'
'-x, -y, -z'
'x, -y-1/2, z-1/2'

loop_
_atom_site_label
_atom_site_type_symbol
_atom_site_fract_x
_atom_site_fract_y
_atom_site_fract_z
_atom_site_U_iso_or_equiv
_atom_site_adp_type
_atom_site_occupancy
_atom_site_symmetry_multiplicity
_atom_site_calc_flag
_atom_site_refinement_flags
O1 O -0.47842(17) 0.78592(19) 0.40547(8) 0.0484(5) Uani 1 1 d .
O2 O -0.32488(16) 0.62882(16) 0.38632(7) 0.0363(4) Uani 1 1 d .
O3 O -0.20638(14) 0.46634(15) 0.47606(6) 0.0314(4) Uani 1 1 d .
O4 O 0.09426(16) 0.14305(17) 0.54181(7) 0.0387(4) Uani 1 1 d .
O5 O 0.09835(15) 0.14374(16) 0.43763(7) 0.0332(4) Uani 1 1 d .
N1 N -0.37299(17) 0.64142(18) 0.48427(8) 0.0299(4) Uani 1 1 d .
C1 C -0.5363(2) 0.7938(2) 0.53199(11) 0.0366(5) Uani 1 1 d .
H1A H -0.5677 0.8478 0.4949 0.044 Uiso 1 1 calc R
C2 C -0.5831(2) 0.8184(3) 0.58761(12) 0.0395(6) Uani 1 1 d .
H2A H -0.6479 0.8906 0.5886 0.047 Uiso 1 1 calc R
C3 C -0.5373(2) 0.7395(3) 0.64205(11) 0.0399(6) Uani 1 1 d .
H3A H -0.5706 0.7597 0.6796 0.048 Uiso 1 1 calc R
C4 C -0.4438(2) 0.6320(2) 0.64240(11) 0.0366(5) Uani 1 1 d .
H4A H -0.4142 0.5774 0.6795 0.044 Uiso 1 1 calc R
C5 C -0.3939(2) 0.6056(2) 0.58711(10) 0.0300(5) Uani 1 1 d .
C6 C -0.4416(2) 0.6871(2) 0.53259(10) 0.0300(5) Uani 1 1 d .
C7 C -0.3982(2) 0.6936(2) 0.42235(10) 0.0328(5) Uani 1 1 d .
C8 C -0.3467(3) 0.6758(3) 0.32091(11) 0.0465(6) Uani 1 1 d .
H8A H -0.3136 0.7739 0.3182 0.056 Uiso 1 1 calc R
H8B H -0.4435 0.6736 0.3024 0.056 Uiso 1 1 calc R
C9 C -0.2711(3) 0.5759(3) 0.28630(12) 0.0598(8) Uani 1 1 d .
H9A H -0.2825 0.6045 0.2418 0.090 Uiso 1 1 calc R
H9B H -0.3055 0.4794 0.2890 0.090 Uiso 1 1 calc R
H9C H -0.1757 0.5785 0.3054 0.090 Uiso 1 1 calc R
C10 C -0.2857(2) 0.5334(2) 0.51140(10) 0.0279(5) Uani 1 1 d .
C11 C -0.2950(2) 0.5081(2) 0.57166(10) 0.0295(5) Uani 1 1 d .
C12 C -0.2115(2) 0.3947(2) 0.60893(10) 0.0301(5) Uani 1 1 d .
H12A H -0.2636 0.3040 0.6043 0.036 Uiso 1 1 calc R
C13 C -0.1735(2) 0.4300(2) 0.67881(10) 0.0320(5) Uani 1 1 d .
C14 C -0.1137(2) 0.5587(3) 0.69876(11) 0.0381(5) Uani 1 1 d .
H14A H -0.0932 0.6245 0.6685 0.046 Uiso 1 1 calc R
C15 C -0.0837(2) 0.5919(3) 0.76255(12) 0.0468(6) Uani 1 1 d .
H15A H -0.0427 0.6802 0.7757 0.056 Uiso 1 1 calc R
C16 C -0.1131(2) 0.4972(3) 0.80721(12) 0.0491(7) Uani 1 1 d .
H16A H -0.0933 0.5206 0.8509 0.059 Uiso 1 1 calc R
C17 C -0.1715(2) 0.3685(3) 0.78789(11) 0.0471(6) Uani 1 1 d .
H17A H -0.1905 0.3023 0.8184 0.057 Uiso 1 1 calc R
C18 C -0.2024(2) 0.3354(3) 0.72386(11) 0.0383(5) Uani 1 1 d .
H18A H -0.2438 0.2472 0.7108 0.046 Uiso 1 1 calc R
C19 C -0.0858(2) 0.3754(2) 0.57867(10) 0.0314(5) Uani 1 1 d .
H19A H -0.0232 0.4548 0.5922 0.038 Uiso 1 1 calc R
H19B H -0.0401 0.2864 0.5949 0.038 Uiso 1 1 calc R
C20 C -0.1147(2) 0.3699(2) 0.50791(10) 0.0277(5) Uani 1 1 d .
C21 C -0.0567(2) 0.2899(2) 0.46966(10) 0.0295(5) Uani 1 1 d .
H21A H -0.0880 0.3010 0.4255 0.035 Uiso 1 1 calc R
C22 C 0.0512(2) 0.1859(2) 0.48911(10) 0.0294(5) Uani 1 1 d .
C23 C 0.2046(2) 0.0383(2) 0.44765(10) 0.0326(5) Uani 1 1 d .
H23A H 0.1706 -0.0532 0.4609 0.039 Uiso 1 1 calc R
H23B H 0.2797 0.0703 0.4808 0.039 Uiso 1 1 calc R
C24 C 0.2502(2) 0.0224(2) 0.38552(10) 0.0359(5) Uani 1 1 d .
H24A H 0.3225 -0.0479 0.3897 0.054 Uiso 1 1 calc R
H24B H 0.2832 0.1139 0.3730 0.054 Uiso 1 1 calc R
H24C H 0.1748 -0.0091 0.3533 0.054 Uiso 1 1 calc R

loop_
_atom_site_aniso_label
_atom_site_aniso_U_11
_atom_site_aniso_U_22
_atom_site_aniso_U_33
_atom_site_aniso_U_23
_atom_site_aniso_U_13
_atom_site_aniso_U_12
O1 0.0487(10) 0.0510(11) 0.0452(10) 0.0120(8) 0.0081(8) 0.0230(9)
O2 0.0394(9) 0.0379(9) 0.0306(8) 0.0031(7) 0.0041(7) 0.0082(7)
O3 0.0344(8) 0.0302(8) 0.0289(8) -0.0013(6) 0.0038(6) 0.0071(6)
O4 0.0413(9) 0.0435(9) 0.0310(8) 0.0052(7) 0.0057(7) 0.0116(7)
O5 0.0343(8) 0.0331(8) 0.0326(8) 0.0004(6) 0.0074(6) 0.0092(6)
N1 0.0292(9) 0.0271(9) 0.0321(9) -0.0017(7) 0.0015(7) 0.0033(7)
C1 0.0295(11) 0.0345(12) 0.0436(13) -0.0044(10) 0.0006(10) 0.0027(9)
C2 0.0301(11) 0.0392(13) 0.0495(14) -0.0103(11) 0.0079(10) 0.0038(10)
C3 0.0350(12) 0.0430(13) 0.0434(13) -0.0083(11) 0.0119(10) 0.0003(10)
C4 0.0340(12) 0.0385(12) 0.0383(12) -0.0014(10) 0.0091(10) -0.0010(10)
C5 0.0249(10) 0.0286(11) 0.0359(11) -0.0040(9) 0.0036(9) -0.0038(8)
C6 0.0257(10) 0.0285(11) 0.0349(11) -0.0069(9) 0.0030(9) -0.0027(8)
C7 0.0308(11) 0.0302(11) 0.0364(12) -0.0001(9) 0.0031(9) 0.0004(9)
C8 0.0515(15) 0.0516(15) 0.0358(13) 0.0132(11) 0.0064(11) 0.0108(12)
C9 0.076(2) 0.0695(19) 0.0378(14) 0.0054(13) 0.0195(14) 0.0154(16)
C10 0.0265(10) 0.0244(10) 0.0314(11) -0.0017(8) 0.0018(8) 0.0012(8)
C11 0.0279(10) 0.0276(10) 0.0311(11) -0.0026(9) 0.0010(9) -0.0015(8)
C12 0.0330(11) 0.0258(10) 0.0311(11) -0.0020(8) 0.0045(9) -0.0008(9)
C13 0.0294(11) 0.0361(12) 0.0302(11) 0.0011(9) 0.0045(9) 0.0070(9)
C14 0.0317(12) 0.0418(13) 0.0411(12) -0.0042(10) 0.0075(10) -0.0018(10)
C15 0.0354(13) 0.0550(16) 0.0479(15) -0.0154(12) 0.0023(11) -0.0023(11)
C16 0.0356(13) 0.0778(19) 0.0319(12) -0.0097(12) 0.0014(10) 0.0079(13)
C17 0.0404(13) 0.0675(17) 0.0339(13) 0.0108(12) 0.0082(11) 0.0063(12)
C18 0.0350(12) 0.0407(13) 0.0395(13) 0.0020(10) 0.0076(10) 0.0037(10)
C19 0.0344(11) 0.0306(11) 0.0288(11) -0.0004(9) 0.0049(9) 0.0054(9)
C20 0.0276(10) 0.0252(10) 0.0295(11) 0.0028(8) 0.0028(8) 0.0007(8)
C21 0.0305(11) 0.0282(11) 0.0285(11) -0.0002(8) 0.0023(9) 0.0004(9)
C22 0.0290(11) 0.0269(10) 0.0324(12) -0.0009(9) 0.0059(9) -0.0020(9)
C23 0.0296(11) 0.0280(11) 0.0402(12) 0.0011(9) 0.0060(9) 0.0038(9)
C24 0.0318(11) 0.0348(12) 0.0404(13) -0.0043(10) 0.0048(10) 0.0039(9)

loop_
_atom_type_symbol
_atom_type_description
_atom_type_scat_dispersion_real
_atom_type_scat_dispersion_imag
_atom_type_scat_source
C C 0.0033 0.0016 'International Tables Vol C Tables 4.2.6.8 and 6.1.1.4'
H H 0.0000 0.0000 'International Tables Vol C Tables 4.2.6.8 and 6.1.1.4'
N N 0.0061 0.0033 'International Tables Vol C Tables 4.2.6.8 and 6.1.1.4'
O O 0.0106 0.0060 'International Tables Vol C Tables 4.2.6.8 and 6.1.1.4'

loop_
_geom_angle_atom_site_label_1
_geom_angle_atom_site_label_2
_geom_angle_atom_site_label_3
_geom_angle
C7 O2 C8 115.23(17)
C10 O3 C20 116.12(16)
C22 O5 C23 116.53(16)
C7 N1 C10 129.93(18)
C7 N1 C6 124.21(18)
C10 N1 C6 105.78(17)
C2 C1 C6 117.3(2)
C2 C1 H1A 121.3
C6 C1 H1A 121.3
C1 C2 C3 121.5(2)
C1 C2 H2A 119.2
C3 C2 H2A 119.2
C4 C3 C2 121.1(2)
C4 C3 H3A 119.4
C2 C3 H3A 119.4
C3 C4 C5 118.7(2)
C3 C4 H4A 120.7
C5 C4 H4A 120.7
C4 C5 C6 119.18(19)
C4 C5 C11 133.2(2)
C6 C5 C11 107.57(18)
C1 C6 C5 122.2(2)
C1 C6 N1 130.1(2)
C5 C6 N1 107.71(18)
O1 C7 O2 125.6(2)
O1 C7 N1 122.5(2)
O2 C7 N1 111.90(18)
O2 C8 C9 106.8(2)
O2 C8 H8A 110.4
C9 C8 H8A 110.4
O2 C8 H8B 110.4
C9 C8 H8B 110.4
H8A C8 H8B 108.6
C8 C9 H9A 109.5
C8 C9 H9B 109.5
H9A C9 H9B 109.5
C8 C9 H9C 109.5
H9A C9 H9C 109.5
H9B C9 H9C 109.5
C11 C10 O3 127.78(19)
C11 C10 N1 112.38(18)
O3 C10 N1 119.83(18)
C10 C11 C5 106.57(18)
C10 C11 C12 120.74(19)
C5 C11 C12 132.69(19)
C11 C12 C13 112.85(17)
C11 C12 C19 106.70(17)
C13 C12 C19 111.32(17)
C11 C12 H12A 108.6
C13 C12 H12A 108.6
C19 C12 H12A 108.6
C18 C13 C14 118.8(2)
C18 C13 C12 120.2(2)
C14 C13 C12 121.0(2)
C15 C14 C13 120.5(2)
C15 C14 H14A 119.7
C13 C14 H14A 119.7
C16 C15 C14 120.4(2)
C16 C15 H15A 119.8
C14 C15 H15A 119.8
C17 C16 C15 119.6(2)
C17 C16 H16A 120.2
C15 C16 H16A 120.2
C16 C17 C18 120.1(2)
C16 C17 H17A 120.0
C18 C17 H17A 120.0
C13 C18 C17 120.7(2)
C13 C18 H18A 119.7
C17 C18 H18A 119.7
C20 C19 C12 114.18(17)
C20 C19 H19A 108.7
C12 C19 H19A 108.7
C20 C19 H19B 108.7
C12 C19 H19B 108.7
H19A C19 H19B 107.6
C21 C20 O3 113.45(18)
C21 C20 C19 128.49(19)
O3 C20 C19 117.88(17)
C20 C21 C22 126.28(19)
C20 C21 H21A 116.9
C22 C21 H21A 116.9
O4 C22 O5 123.51(19)
O4 C22 C21 127.74(19)
O5 C22 C21 108.75(17)
O5 C23 C24 106.14(17)
O5 C23 H23A 110.5
C24 C23 H23A 110.5
O5 C23 H23B 110.5
C24 C23 H23B 110.5
H23A C23 H23B 108.7
C23 C24 H24A 109.5
C23 C24 H24B 109.5
H24A C24 H24B 109.5
C23 C24 H24C 109.5
H24A C24 H24C 109.5
H24B C24 H24C 109.5

loop_
_geom_bond_atom_site_label_1
_geom_bond_atom_site_label_2
_geom_bond_distance
O1 C7 1.201(3)
O2 C7 1.318(3)
O2 C8 1.453(3)
O3 C10 1.360(2)
O3 C20 1.388(2)
O4 C22 1.207(2)
O5 C22 1.345(2)
O5 C23 1.453(2)
N1 C7 1.399(3)
N1 C10 1.404(3)
N1 C6 1.420(3)
C1 C2 1.385(3)
C1 C6 1.390(3)
C1 H1A 0.9500
C2 C3 1.393(3)
C2 H2A 0.9500
C3 C4 1.387(3)
C3 H3A 0.9500
C4 C5 1.398(3)
C4 H4A 0.9500
C5 C6 1.411(3)
C5 C11 1.443(3)
C8 C9 1.496(4)
C8 H8A 0.9900
C8 H8B 0.9900
C9 H9A 0.9800
C9 H9B 0.9800
C9 H9C 0.9800
C10 C11 1.338(3)
C11 C12 1.501(3)
C12 C13 1.519(3)
C12 C19 1.545(3)
C12 H12A 1.0000
C13 C18 1.387(3)
C13 C14 1.388(3)
C14 C15 1.386(3)
C14 H14A 0.9500
C15 C16 1.383(4)
C15 H15A 0.9500
C16 C17 1.380(4)
C16 H16A 0.9500
C17 C18 1.391(3)
C17 H17A 0.9500
C18 H18A 0.9500
C19 C20 1.497(3)
C19 H19A 0.9900
C19 H19B 0.9900
C20 C21 1.329(3)
C21 C22 1.472(3)
C21 H21A 0.9500
C23 C24 1.500(3)
C23 H23A 0.9900
C23 H23B 0.9900
C24 H24A 0.9800
C24 H24B 0.9800
C24 H24C 0.9800

loop_
_geom_torsion_atom_site_label_1
_geom_torsion_atom_site_label_2
_geom_torsion_atom_site_label_3
_geom_torsion_atom_site_label_4
_geom_torsion
C6 C1 C2 C3 0.0(3)
C1 C2 C3 C4 -0.7(4)
C2 C3 C4 C5 1.2(3)
C3 C4 C5 C6 -1.0(3)
C3 C4 C5 C11 177.5(2)
C2 C1 C6 C5 0.1(3)
C2 C1 C6 N1 -177.7(2)
C4 C5 C6 C1 0.4(3)
C11 C5 C6 C1 -178.50(19)
C4 C5 C6 N1 178.62(18)
C11 C5 C6 N1 -0.3(2)
C7 N1 C6 C1 -5.0(3)
C10 N1 C6 C1 178.0(2)
C7 N1 C6 C5 176.96(18)
C10 N1 C6 C5 0.0(2)
C8 O2 C7 O1 -0.4(3)
C8 O2 C7 N1 179.14(19)
C10 N1 C7 O1 178.6(2)
C6 N1 C7 O1 2.4(3)
C10 N1 C7 O2 -0.9(3)
C6 N1 C7 O2 -177.15(18)
C7 O2 C8 C9 -171.6(2)
C20 O3 C10 C11 -6.9(3)
C20 O3 C10 N1 174.47(17)
C7 N1 C10 C11 -176.4(2)
C6 N1 C10 C11 0.4(2)
C7 N1 C10 O3 2.4(3)
C6 N1 C10 O3 179.16(17)
O3 C10 C11 C5 -179.20(19)
N1 C10 C11 C5 -0.5(2)
O3 C10 C11 C12 0.3(3)
N1 C10 C11 C12 178.99(17)
C4 C5 C11 C10 -178.2(2)
C6 C5 C11 C10 0.5(2)
C4 C5 C11 C12 2.4(4)
C6 C5 C11 C12 -179.0(2)
C10 C11 C12 C13 147.9(2)
C5 C11 C12 C13 -32.7(3)
C10 C11 C12 C19 25.3(3)
C5 C11 C12 C19 -155.3(2)
C11 C12 C13 C18 125.7(2)
C19 C12 C13 C18 -114.4(2)
C11 C12 C13 C14 -52.1(3)
C19 C12 C13 C14 67.8(3)
C18 C13 C14 C15 -0.1(3)
C12 C13 C14 C15 177.7(2)
C13 C14 C15 C16 -0.1(4)
C14 C15 C16 C17 0.6(4)
C15 C16 C17 C18 -1.1(4)
C14 C13 C18 C17 -0.4(3)
C12 C13 C18 C17 -178.2(2)
C16 C17 C18 C13 0.9(4)
C11 C12 C19 C20 -44.6(2)
C13 C12 C19 C20 -168.12(17)
C10 O3 C20 C21 168.87(17)
C10 O3 C20 C19 -15.5(3)
C12 C19 C20 C21 -142.3(2)
C12 C19 C20 O3 42.8(3)
O3 C20 C21 C22 175.27(18)
C19 C20 C21 C22 0.2(4)
C23 O5 C22 O4 1.5(3)
C23 O5 C22 C21 -178.92(16)
C20 C21 C22 O4 9.6(4)
C20 C21 C22 O5 -169.9(2)
C22 O5 C23 C24 -173.46(17)
